data_7133056
loop_
_publ_author_name
'Liu, Chuan-Zhi'
'Zhang, Chi'
'Li, Zhong-Yi'
'Chen, Jiale'
'Wang, Tonglu'
'Zhang, Xiang-Kun'
'Yan, Meng'
'Zhai, Bin'

_publ_section_title
;
 Multiple non-covalent-interaction-directed supramolecular double helices:
 the orthogonality of hydrogen, halogen and chalcogen bonding.
;
_journal_issue 47
_journal_name_full 'Chemical communications (Cambridge, England)'
_journal_page_first 6063
_journal_page_last 6066
_journal_paper_doi 10.1039/d4cc01472c
_journal_volume 60
_journal_year 2024
_chemical_formula_moiety 'C32 H34 F3 I N4 O5 Se'
_chemical_formula_sum 'C32 H34 F3 I N4 O5 Se'
_chemical_formula_weight 817.49
_space_group_crystal_system triclinic
_space_group_IT_number 2
_space_group_name_Hall '-P 1'
_space_group_name_H-M_alt 'P -1'
_atom_sites_solution_hydrogens mixed
_atom_sites_solution_primary dual
_audit_block_doi 10.5517/ccdc.csd.cc2jpr66
_audit_creation_date 2023-11-07
_audit_creation_method
;
Olex2 1.5
(compiled 2023.08.24 svn.re1ec1418 for OlexSys, GUI svn.r6817)
;
_audit_update_record
;
2024-03-31 deposited with the CCDC.	2024-05-13 downloaded from the CCDC.
;
_cell_angle_alpha 96.600(3)
_cell_angle_beta 101.321(3)
_cell_angle_gamma 98.752(3)
_cell_formula_units_Z 2
_cell_length_a 9.5768(5)
_cell_length_b 10.0412(3)
_cell_length_c 18.3416(5)
_cell_measurement_reflns_used 10252
_cell_measurement_temperature 173.00(10)
_cell_measurement_theta_max 73.3130
_cell_measurement_theta_min 4.4920
_cell_volume 1690.13(12)
_computing_cell_refinement 'CrysAlisPro 1.171.42.100a (Rigaku OD, 2023)'
_computing_data_collection 'CrysAlisPro 1.171.42.100a (Rigaku OD, 2023)'
_computing_data_reduction 'CrysAlisPro 1.171.42.100a (Rigaku OD, 2023)'
_computing_molecular_graphics 'Olex2 1.5 (Dolomanov et al., 2009)'
_computing_publication_material 'Olex2 1.5 (Dolomanov et al., 2009)'
_computing_structure_refinement 'SHELXL 2018/3 (Sheldrick, 2015)'
_computing_structure_solution 'SHELXT 2018/2 (Sheldrick, 2018)'
_diffrn_ambient_environment N~2~
_diffrn_ambient_temperature 173.00(10)
_diffrn_detector 'Hybrid Pixel Array Detector'
_diffrn_detector_area_resol_mean 5.8140
_diffrn_measured_fraction_theta_full 0.996
_diffrn_measured_fraction_theta_max 0.996
_diffrn_measurement_details
;
List of Runs (angles in degrees, time in seconds):

  # Type    Start    End  Width  t~exp~   \w     \q     \k     \f   Frames
#--------------------------------------------------------------------------
  1  \w     42.00  89.00   1.00    1.00    --    0.00  57.00  30.00   47
  2  \w     19.00  47.00   1.00    1.00    --    0.00  57.00 -60.00   28
  3  \w     15.00  88.00   1.00    1.00    --    0.00  82.00-150.00   73
  4  \w    -26.00  33.00   1.00    1.00    --    0.00  57.00  30.00   59
  5  \w    -27.00   6.00   1.00    1.00    --    0.00  57.00 -60.00   33
  6  \w    -33.00   9.00   1.00    1.00    --    0.00 -57.00 150.00   42
  7  \w     35.00 117.00   1.00    1.00    --   92.10 -45.00 120.00   82
  8  \w     12.00  68.00   1.00    1.00    --   92.10 -82.00 120.00   56
  9  \w      8.00 120.00   1.00    1.00    --   92.10 -61.00 120.00  112
 10  \w     83.00 115.00   1.00    1.00    --   92.10 -61.00 -30.00   32
 11  \w     16.00 128.00   1.00    1.00    --   92.10 -82.00 -90.00  112
 12  \w     56.00 124.00   1.00    1.00    --   92.10 -82.00   0.00   68
 13  \w      3.00 120.00   1.00    1.00    --   92.10 -61.00 -90.00  117
 14  \w     62.00 112.00   1.00    1.00    --   92.10 -30.00 -30.00   50
 15  \w     64.00 175.00   1.00    1.00    --   92.10  30.00   0.00  111
 16  \w      7.00  33.00   1.00    1.00    --   92.10 -30.00 -30.00   26
 17  \w     71.00 126.00   1.00    1.00    --   92.10 -82.00 120.00   55
 18  \w      3.00  36.00   1.00    1.00    --   92.10 -61.00 -30.00   33
 19  \w     82.00 179.00   1.00    1.00    --   92.10 -15.00 -90.00   97
 20  \w     73.00  99.00   1.00    1.00    --   92.10 -82.00-120.00   26
 21  \w     19.00  44.00   1.00    1.00    --   92.10 -15.00 -90.00   25
;
_diffrn_measurement_device 'four-circle diffractometer'
_diffrn_measurement_device_type 'XtaLAB AFC12 (RINC): Kappa dual home/near'
_diffrn_measurement_method '\w scans'
_diffrn_orient_matrix_type 'CrysAlisPro convention (1999,Acta A55,543-557)'
_diffrn_orient_matrix_UB_11 -0.0902934000
_diffrn_orient_matrix_UB_12 -0.0151529000
_diffrn_orient_matrix_UB_13 0.0604067000
_diffrn_orient_matrix_UB_21 -0.1390236000
_diffrn_orient_matrix_UB_22 -0.0035567000
_diffrn_orient_matrix_UB_23 -0.0595776000
_diffrn_orient_matrix_UB_31 -0.0181383000
_diffrn_orient_matrix_UB_32 -0.1562200000
_diffrn_orient_matrix_UB_33 -0.0175122000
_diffrn_radiation_monochromator mirror
_diffrn_radiation_probe x-ray
_diffrn_radiation_type 'Cu K\a'
_diffrn_radiation_wavelength 1.54184
_diffrn_reflns_av_R_equivalents 0.0419
_diffrn_reflns_av_unetI/netI 0.0459
_diffrn_reflns_Laue_measured_fraction_full 0.996
_diffrn_reflns_Laue_measured_fraction_max 0.996
_diffrn_reflns_limit_h_max 11
_diffrn_reflns_limit_h_min -11
_diffrn_reflns_limit_k_max 9
_diffrn_reflns_limit_k_min -11
_diffrn_reflns_limit_l_max 21
_diffrn_reflns_limit_l_min -21
_diffrn_reflns_number 16871
_diffrn_reflns_point_group_measured_fraction_full 0.996
_diffrn_reflns_point_group_measured_fraction_max 0.996
_diffrn_reflns_theta_full 67.066
_diffrn_reflns_theta_max 67.066
_diffrn_reflns_theta_min 4.506
_diffrn_source 'micro-focus sealed X-ray tube'
_diffrn_source_type 'Rigaku (Cu) X-ray Source'
_exptl_absorpt_coefficient_mu 9.207
_exptl_absorpt_correction_T_max 1.00000
_exptl_absorpt_correction_T_min 0.36777
_exptl_absorpt_correction_type multi-scan
_exptl_absorpt_process_details
;
CrysAlisPro 1.171.42.100a (Rigaku Oxford Diffraction, 2023)
Empirical absorption correction using spherical harmonics,
implemented in SCALE3 ABSPACK scaling algorithm.
;
_exptl_crystal_colour 'clear light gray'
_exptl_crystal_colour_lustre clear
_exptl_crystal_colour_modifier light
_exptl_crystal_colour_primary gray
_exptl_crystal_density_diffrn 1.606
_exptl_crystal_description block
_exptl_crystal_F_000 816
_exptl_crystal_size_max 0.26
_exptl_crystal_size_mid 0.22
_exptl_crystal_size_min 0.14
_refine_diff_density_max 0.831
_refine_diff_density_min -0.822
_refine_diff_density_rms 0.082
_refine_ls_extinction_method none
_refine_ls_goodness_of_fit_ref 1.088
_refine_ls_hydrogen_treatment constr
_refine_ls_matrix_type full
_refine_ls_number_parameters 421
_refine_ls_number_reflns 6014
_refine_ls_number_restraints 1
_refine_ls_restrained_S_all 1.107
_refine_ls_R_factor_all 0.0378
_refine_ls_R_factor_gt 0.0339
_refine_ls_shift/su_max 0.001
_refine_ls_shift/su_mean 0.000
_refine_ls_structure_factor_coef Fsqd
_refine_ls_weighting_details 'w=1/[\s^2^(Fo^2^)+(0.0446P)^2^+0.3895P] where P=(Fo^2^+2Fc^2^)/3'
_refine_ls_weighting_scheme calc
_refine_ls_wR_factor_gt 0.0885
_refine_ls_wR_factor_ref 0.0918
_reflns_Friedel_coverage 0.000
_reflns_number_gt 5418
_reflns_number_total 6014
_reflns_threshold_expression 'I > 2\s(I)'
_cod_data_source_file d4cc01472c2.cif
_cod_data_source_block exp_3698_auto
_cod_depositor_comments 'Adding full bibliography for 7133055--7133056.cif.'
_cod_original_cell_volume 1690.13(11)
_cod_database_code 7133056
_shelx_shelxl_version_number 2018/3
_shelx_space_group_comment
;
The symmetry employed for this shelxl refinement is uniquely defined
by the following loop, which should always be used as a source of
symmetry information in preference to the above space-group names.
They are only intended as comments.
;
_shelx_estimated_absorpt_t_max 0.359
_shelx_estimated_absorpt_t_min 0.198
_olex2_refinement_description
;
1. Fixed Uiso
 At 1.2 times of:
  All C(H) groups, All C(H,H) groups, All N(H) groups
 At 1.5 times of:
  All C(H,H,H) groups
2. Restrained distances
 Se1-N3_$1
 3.2 with sigma of 0.02
3.a Riding coordinates:
 N2(H2), N1(H1)
3.b Ternary CH refined with riding coordinates:
 C15(H15), C19(H19), C23(H23)
3.c Secondary CH2 refined with riding coordinates:
 C14(H14A,H14B), C18(H18A,H18B), C22(H22A,H22B)
3.d Aromatic/amide H refined with riding coordinates:
 C3(H3), C13(H13), C32(H32), C10(H10), C29(H29)
3.e Idealised Me refined as rotating group:
 C21(H21A,H21B,H21C), C16(H16A,H16B,H16C), C20(H20A,H20B,H20C), C17(H17A,H17B,
 H17C), C24(H24A,H24B,H24C), C25(H25A,H25B,H25C)
;
_olex2_submission_special_instructions 'No special instructions were received'
_oxdiff_exptl_absorpt_empirical_details
;
Empirical correction (ABSPACK) includes:
- Absorption correction using spherical harmonics
- Frame scaling
;
_oxdiff_exptl_absorpt_empirical_full_max 1.930
_oxdiff_exptl_absorpt_empirical_full_min 0.609

loop_
_space_group_symop_operation_xyz
'x, y, z'
'-x, -y, -z'

loop_
_atom_site_label
_atom_site_type_symbol
_atom_site_fract_x
_atom_site_fract_y
_atom_site_fract_z
_atom_site_U_iso_or_equiv
_atom_site_adp_type
_atom_site_occupancy
_atom_site_site_symmetry_order
_atom_site_calc_flag
_atom_site_refinement_flags_posn
_atom_site_refinement_flags_adp
_atom_site_refinement_flags_occupancy
_atom_site_disorder_assembly
_atom_site_disorder_group
I1 I -0.12870(2) 0.97708(2) 0.68227(2) 0.03506(9) Uani 1 1 d . . . . .
Se1 Se 0.12186(5) 0.92228(5) -0.05778(2) 0.04783(13) Uani 1 1 d D . . . .
F3 F 0.1685(3) 0.4726(2) 0.64677(12) 0.0470(6) Uani 1 1 d . . . . .
O2 O 0.3418(3) 0.3325(2) 0.51830(13) 0.0321(5) Uani 1 1 d . . . . .
F1 F -0.0835(3) 0.7375(2) 0.78040(12) 0.0497(6) Uani 1 1 d . . . . .
O3 O 0.4704(3) 0.3763(2) 0.27704(13) 0.0313(5) Uani 1 1 d . . . . .
F2 F 0.0505(3) 0.5238(3) 0.76378(14) 0.0603(7) Uani 1 1 d . . . . .
O5 O 0.4895(3) 0.6131(3) 0.15674(14) 0.0385(6) Uani 1 1 d . . . . .
N2 N 0.3442(3) 0.5872(3) 0.26521(15) 0.0284(6) Uani 1 1 d . . . . .
H2 H 0.395551 0.543465 0.237571 0.034 Uiso 1 1 d R U . . .
O4 O 0.2359(3) 0.7687(3) 0.28772(15) 0.0487(7) Uani 1 1 d . . . . .
N1 N 0.2171(3) 0.5424(3) 0.51206(15) 0.0283(6) Uani 1 1 d . . . . .
H1 H 0.223811 0.476796 0.543485 0.034 Uiso 1 1 d R U . . .
N3 N 0.0970(3) 0.9151(3) 0.03567(16) 0.0358(7) Uani 1 1 d . . . . .
C12 C 0.3432(3) 0.5283(3) 0.33164(18) 0.0262(7) Uani 1 1 d . . . . .
O1 O 0.1347(5) 0.7311(4) 0.48058(19) 0.0853(14) Uani 1 1 d . . . . .
C4 C -0.0351(4) 0.8046(3) 0.66687(19) 0.0305(7) Uani 1 1 d . . . . .
C3 C 0.0235(3) 0.7755(3) 0.60429(19) 0.0295(7) Uani 1 1 d . . . . .
H3 H 0.015788 0.833580 0.566846 0.035 Uiso 1 1 calc R U . . .
C31 C 0.1874(4) 0.8403(3) 0.06620(19) 0.0293(7) Uani 1 1 d . . . . .
C13 C 0.2778(3) 0.5740(3) 0.38887(18) 0.0268(7) Uani 1 1 d . . . . .
H13 H 0.231849 0.651191 0.385639 0.032 Uiso 1 1 calc R U . . .
C32 C 0.1988(4) 0.8077(3) 0.14042(19) 0.0294(7) Uani 1 1 d . . . . .
H32 H 0.137875 0.840386 0.170797 0.035 Uiso 1 1 calc R U . . .
C11 C 0.4104(3) 0.4139(3) 0.33636(18) 0.0266(7) Uani 1 1 d . . . . .
C27 C 0.2958(4) 0.7305(3) 0.16850(19) 0.0283(7) Uani 1 1 d . . . . .
C8 C 0.2802(3) 0.5057(3) 0.45075(18) 0.0259(7) Uani 1 1 d . . . . .
C14 C 0.3965(4) 0.2074(3) 0.52297(19) 0.0289(7) Uani 1 1 d . . . . .
H14A H 0.502421 0.224031 0.526834 0.035 Uiso 1 1 calc R U . . .
H14B H 0.350250 0.140233 0.477570 0.035 Uiso 1 1 calc R U . . .
C10 C 0.4138(3) 0.3468(3) 0.39856(18) 0.0266(7) Uani 1 1 d . . . . .
H10 H 0.461213 0.270508 0.402388 0.032 Uiso 1 1 calc R U . . .
C9 C 0.3476(3) 0.3920(3) 0.45503(18) 0.0259(7) Uani 1 1 d . . . . .
C26 C 0.2917(4) 0.6985(4) 0.24664(19) 0.0303(7) Uani 1 1 d . . . . .
C2 C 0.0927(4) 0.6650(3) 0.59457(19) 0.0292(7) Uani 1 1 d . . . . .
C28 C 0.3916(4) 0.6839(3) 0.1222(2) 0.0300(7) Uani 1 1 d . . . . .
N4 N 0.2599(4) 0.8187(4) -0.04914(18) 0.0496(9) Uani 1 1 d . . . . .
C29 C 0.3815(4) 0.7104(4) 0.0508(2) 0.0354(8) Uani 1 1 d . . . . .
H29 H 0.443221 0.677028 0.021087 0.042 Uiso 1 1 calc R U . . .
C30 C 0.2787(4) 0.7880(4) 0.0206(2) 0.0346(8) Uani 1 1 d . . . . .
C1 C 0.1012(4) 0.5818(4) 0.6503(2) 0.0340(8) Uani 1 1 d . . . . .
C6 C 0.0425(4) 0.6072(4) 0.7116(2) 0.0392(9) Uani 1 1 d . . . . .
C5 C -0.0256(4) 0.7171(4) 0.7198(2) 0.0367(8) Uani 1 1 d . . . . .
C18 C 0.5100(4) 0.2441(3) 0.2711(2) 0.0309(7) Uani 1 1 d . . . . .
H18A H 0.430380 0.175552 0.278875 0.037 Uiso 1 1 calc R U . . .
H18B H 0.597294 0.244136 0.310338 0.037 Uiso 1 1 calc R U . . .
C7 C 0.1508(4) 0.6487(4) 0.5235(2) 0.0361(8) Uani 1 1 d . . . . .
C15 C 0.3612(4) 0.1543(4) 0.5925(2) 0.0343(8) Uani 1 1 d . . . . .
H15 H 0.404546 0.225947 0.637112 0.041 Uiso 1 1 calc R U . . .
C22 C 0.5980(4) 0.5734(4) 0.1189(2) 0.0349(8) Uani 1 1 d . . . . .
H22A H 0.550224 0.528897 0.067179 0.042 Uiso 1 1 calc R U . . .
H22B H 0.643680 0.505100 0.145330 0.042 Uiso 1 1 calc R U . . .
C19 C 0.5402(4) 0.2076(4) 0.1941(2) 0.0366(8) Uani 1 1 d . . . . .
H19 H 0.620864 0.277631 0.187269 0.044 Uiso 1 1 calc R U . . .
C23 C 0.7153(4) 0.6897(4) 0.1147(2) 0.0455(10) Uani 1 1 d . . . . .
H23 H 0.668815 0.756400 0.086198 0.055 Uiso 1 1 calc R U . . .
C21 C 0.5895(6) 0.0690(4) 0.1915(3) 0.0593(13) Uani 1 1 d . . . . .
H21A H 0.680741 0.077091 0.228306 0.089 Uiso 1 1 calc R U . . .
H21B H 0.603748 0.039987 0.141026 0.089 Uiso 1 1 calc R U . . .
H21C H 0.515448 0.001503 0.203517 0.089 Uiso 1 1 calc R U . . .
C16 C 0.1992(4) 0.1216(4) 0.5861(2) 0.0462(10) Uani 1 1 d . . . . .
H16A H 0.157509 0.203559 0.578533 0.069 Uiso 1 1 calc R U . . .
H16B H 0.179548 0.090290 0.632331 0.069 Uiso 1 1 calc R U . . .
H16C H 0.155844 0.049828 0.543229 0.069 Uiso 1 1 calc R U . . .
C20 C 0.4086(5) 0.2039(5) 0.1321(3) 0.0602(12) Uani 1 1 d . . . . .
H20A H 0.327360 0.138718 0.139544 0.090 Uiso 1 1 calc R U . . .
H20B H 0.430683 0.175939 0.083274 0.090 Uiso 1 1 calc R U . . .
H20C H 0.382757 0.294796 0.133419 0.090 Uiso 1 1 calc R U . . .
C17 C 0.4303(5) 0.0282(5) 0.6029(3) 0.0569(12) Uani 1 1 d . . . . .
H17A H 0.385396 -0.044245 0.560553 0.085 Uiso 1 1 calc R U . . .
H17B H 0.415505 -0.003144 0.649887 0.085 Uiso 1 1 calc R U . . .
H17C H 0.534268 0.051249 0.604770 0.085 Uiso 1 1 calc R U . . .
C24 C 0.8171(5) 0.6316(5) 0.0700(3) 0.0659(14) Uani 1 1 d . . . . .
H24A H 0.861352 0.563600 0.096171 0.099 Uiso 1 1 calc R U . . .
H24B H 0.893046 0.705353 0.065263 0.099 Uiso 1 1 calc R U . . .
H24C H 0.762057 0.588589 0.019772 0.099 Uiso 1 1 calc R U . . .
C25 C 0.7922(5) 0.7625(5) 0.1919(3) 0.0653(13) Uani 1 1 d . . . . .
H25A H 0.721143 0.791243 0.219291 0.098 Uiso 1 1 calc R U . . .
H25B H 0.860348 0.842746 0.187151 0.098 Uiso 1 1 calc R U . . .
H25C H 0.845184 0.700934 0.219332 0.098 Uiso 1 1 calc R U . . .

loop_
_atom_site_aniso_label
_atom_site_aniso_U_11
_atom_site_aniso_U_22
_atom_site_aniso_U_33
_atom_site_aniso_U_23
_atom_site_aniso_U_13
_atom_site_aniso_U_12
I1 0.03680(14) 0.03539(14) 0.03533(15) -0.00017(9) 0.01070(10) 0.01416(9)
Se1 0.0555(3) 0.0717(3) 0.0285(2) 0.0236(2) 0.01187(19) 0.0336(2)
F3 0.0734(15) 0.0450(13) 0.0401(13) 0.0205(10) 0.0251(11) 0.0373(11)
O2 0.0483(14) 0.0307(12) 0.0270(13) 0.0139(10) 0.0160(11) 0.0197(10)
F1 0.0685(15) 0.0584(14) 0.0340(13) 0.0092(10) 0.0273(11) 0.0254(12)
O3 0.0440(14) 0.0284(12) 0.0313(13) 0.0107(10) 0.0185(11) 0.0189(10)
F2 0.101(2) 0.0622(16) 0.0417(14) 0.0297(12) 0.0369(14) 0.0443(14)
O5 0.0437(14) 0.0493(15) 0.0383(15) 0.0218(12) 0.0207(12) 0.0309(12)
N2 0.0392(16) 0.0297(15) 0.0237(15) 0.0094(11) 0.0122(12) 0.0178(12)
O4 0.084(2) 0.0472(16) 0.0361(15) 0.0215(12) 0.0299(15) 0.0456(15)
N1 0.0397(16) 0.0297(14) 0.0220(14) 0.0090(11) 0.0115(12) 0.0168(12)
N3 0.0414(17) 0.0456(18) 0.0240(16) 0.0122(13) 0.0037(13) 0.0181(13)
C12 0.0307(17) 0.0294(17) 0.0218(17) 0.0091(13) 0.0071(13) 0.0103(13)
O1 0.167(4) 0.080(2) 0.063(2) 0.0481(19) 0.078(3) 0.094(3)
C4 0.0307(17) 0.0335(18) 0.0267(18) -0.0006(14) 0.0057(14) 0.0083(14)
C3 0.0338(18) 0.0297(17) 0.0269(18) 0.0039(13) 0.0078(14) 0.0103(14)
C31 0.0330(18) 0.0335(18) 0.0229(17) 0.0068(14) 0.0051(14) 0.0100(14)
C13 0.0302(17) 0.0282(17) 0.0250(17) 0.0070(13) 0.0054(14) 0.0128(13)
C32 0.0360(18) 0.0333(18) 0.0241(18) 0.0072(14) 0.0105(14) 0.0149(14)
C11 0.0310(17) 0.0262(16) 0.0256(17) 0.0040(13) 0.0101(14) 0.0094(13)
C27 0.0346(18) 0.0284(17) 0.0248(18) 0.0069(13) 0.0076(14) 0.0107(13)
C8 0.0305(17) 0.0275(17) 0.0209(16) 0.0036(13) 0.0066(13) 0.0082(13)
C14 0.0374(18) 0.0241(16) 0.0284(18) 0.0077(13) 0.0066(14) 0.0133(13)
C10 0.0338(17) 0.0256(16) 0.0236(17) 0.0047(13) 0.0075(13) 0.0129(13)
C9 0.0335(17) 0.0254(16) 0.0200(16) 0.0053(12) 0.0053(13) 0.0080(13)
C26 0.0368(18) 0.0367(19) 0.0231(17) 0.0096(14) 0.0098(14) 0.0160(15)
C2 0.0329(18) 0.0327(18) 0.0230(17) 0.0043(13) 0.0056(14) 0.0096(14)
C28 0.0353(18) 0.0272(17) 0.0329(19) 0.0089(14) 0.0119(15) 0.0135(14)
N4 0.059(2) 0.075(2) 0.0288(18) 0.0197(16) 0.0180(16) 0.0364(18)
C29 0.043(2) 0.041(2) 0.0301(19) 0.0084(15) 0.0158(16) 0.0197(16)
C30 0.0394(19) 0.044(2) 0.0260(19) 0.0124(15) 0.0100(15) 0.0155(16)
C1 0.040(2) 0.0324(18) 0.035(2) 0.0082(15) 0.0111(16) 0.0167(15)
C6 0.051(2) 0.041(2) 0.033(2) 0.0144(16) 0.0155(17) 0.0161(17)
C5 0.040(2) 0.045(2) 0.0276(19) 0.0011(15) 0.0123(16) 0.0129(16)
C18 0.0382(19) 0.0256(17) 0.036(2) 0.0087(14) 0.0144(15) 0.0153(14)
C7 0.050(2) 0.041(2) 0.0273(19) 0.0112(15) 0.0153(16) 0.0224(16)
C15 0.048(2) 0.0322(18) 0.0264(19) 0.0108(14) 0.0072(16) 0.0147(15)
C22 0.0376(19) 0.040(2) 0.035(2) 0.0126(16) 0.0123(16) 0.0208(15)
C19 0.050(2) 0.0287(18) 0.039(2) 0.0060(15) 0.0220(17) 0.0140(15)
C23 0.042(2) 0.050(2) 0.048(3) 0.0161(19) 0.0066(18) 0.0139(18)
C21 0.097(4) 0.037(2) 0.067(3) 0.015(2) 0.054(3) 0.032(2)
C16 0.053(2) 0.043(2) 0.052(3) 0.0192(19) 0.024(2) 0.0122(18)
C20 0.084(3) 0.055(3) 0.043(3) 0.002(2) 0.021(2) 0.011(2)
C17 0.077(3) 0.058(3) 0.056(3) 0.038(2) 0.024(2) 0.039(2)
C24 0.046(3) 0.084(4) 0.070(3) 0.006(3) 0.027(2) 0.002(2)
C25 0.064(3) 0.053(3) 0.071(4) -0.001(2) -0.004(2) 0.018(2)

loop_
_atom_type_symbol
_atom_type_description
_atom_type_scat_dispersion_real
_atom_type_scat_dispersion_imag
_atom_type_scat_source
C C 0.0181 0.0091 'International Tables Vol C Tables 4.2.6.8 and 6.1.1.4'
H H 0.0000 0.0000 'International Tables Vol C Tables 4.2.6.8 and 6.1.1.4'
F F 0.0727 0.0534 'International Tables Vol C Tables 4.2.6.8 and 6.1.1.4'
I I -0.3257 6.8362 'International Tables Vol C Tables 4.2.6.8 and 6.1.1.4'
N N 0.0311 0.0180 'International Tables Vol C Tables 4.2.6.8 and 6.1.1.4'
O O 0.0492 0.0322 'International Tables Vol C Tables 4.2.6.8 and 6.1.1.4'
Se Se -0.7943 1.1372 'International Tables Vol C Tables 4.2.6.8 and 6.1.1.4'

loop_
_geom_angle_atom_site_label_1
_geom_angle_atom_site_label_2
_geom_angle_atom_site_label_3
_geom_angle
_geom_angle_site_symmetry_1
_geom_angle_site_symmetry_3
_geom_angle_publ_flag
N3 Se1 N4 93.99(13) . . ?
C9 O2 C14 117.6(2) . . ?
C11 O3 C18 117.2(2) . . ?
C28 O5 C22 119.3(3) . . ?
C12 N2 H2 108.8 . . ?
C26 N2 H2 122.7 . . ?
C26 N2 C12 128.2(3) . . ?
C8 N1 H1 108.6 . . ?
C7 N1 H1 123.4 . . ?
C7 N1 C8 127.9(3) . . ?
C31 N3 Se1 106.8(2) . . ?
C13 C12 N2 124.5(3) . . ?
C13 C12 C11 120.2(3) . . ?
C11 C12 N2 115.3(3) . . ?
C3 C4 I1 121.5(2) . . ?
C5 C4 I1 120.7(3) . . ?
C5 C4 C3 117.8(3) . . ?
C4 C3 H3 118.7 . . ?
C2 C3 C4 122.6(3) . . ?
C2 C3 H3 118.7 . . ?
N3 C31 C32 124.2(3) . . ?
N3 C31 C30 117.0(3) . . ?
C32 C31 C30 118.7(3) . . ?
C12 C13 H13 120.2 . . ?
C8 C13 C12 119.5(3) . . ?
C8 C13 H13 120.2 . . ?
C31 C32 H32 119.5 . . ?
C27 C32 C31 121.0(3) . . ?
C27 C32 H32 119.5 . . ?
O3 C11 C12 115.7(3) . . ?
O3 C11 C10 124.1(3) . . ?
C10 C11 C12 120.2(3) . . ?
C32 C27 C26 115.4(3) . . ?
C32 C27 C28 119.1(3) . . ?
C28 C27 C26 125.5(3) . . ?
C13 C8 N1 124.5(3) . . ?
C13 C8 C9 119.9(3) . . ?
C9 C8 N1 115.5(3) . . ?
O2 C14 H14A 110.3 . . ?
O2 C14 H14B 110.3 . . ?
O2 C14 C15 107.2(3) . . ?
H14A C14 H14B 108.5 . . ?
C15 C14 H14A 110.3 . . ?
C15 C14 H14B 110.3 . . ?
C11 C10 H10 120.3 . . ?
C9 C10 C11 119.4(3) . . ?
C9 C10 H10 120.3 . . ?
O2 C9 C8 114.6(3) . . ?
O2 C9 C10 124.6(3) . . ?
C10 C9 C8 120.8(3) . . ?
N2 C26 C27 116.4(3) . . ?
O4 C26 N2 123.7(3) . . ?
O4 C26 C27 119.8(3) . . ?
C3 C2 C1 117.1(3) . . ?
C3 C2 C7 115.7(3) . . ?
C1 C2 C7 127.1(3) . . ?
O5 C28 C27 114.6(3) . . ?
C29 C28 O5 124.0(3) . . ?
C29 C28 C27 121.4(3) . . ?
C30 N4 Se1 106.3(2) . . ?
C28 C29 H29 120.1 . . ?
C28 C29 C30 119.7(3) . . ?
C30 C29 H29 120.1 . . ?
N4 C30 C31 115.9(3) . . ?
N4 C30 C29 124.2(3) . . ?
C29 C30 C31 119.9(3) . . ?
F3 C1 C2 121.8(3) . . ?
F3 C1 C6 116.9(3) . . ?
C6 C1 C2 121.3(3) . . ?
F2 C6 C1 119.9(3) . . ?
F2 C6 C5 119.7(3) . . ?
C1 C6 C5 120.4(3) . . ?
F1 C5 C4 120.7(3) . . ?
F1 C5 C6 118.5(3) . . ?
C6 C5 C4 120.8(3) . . ?
O3 C18 H18A 109.8 . . ?
O3 C18 H18B 109.8 . . ?
O3 C18 C19 109.4(3) . . ?
H18A C18 H18B 108.2 . . ?
C19 C18 H18A 109.8 . . ?
C19 C18 H18B 109.8 . . ?
N1 C7 C2 117.3(3) . . ?
O1 C7 N1 123.9(3) . . ?
O1 C7 C2 118.8(3) . . ?
C14 C15 H15 108.7 . . ?
C14 C15 C17 108.3(3) . . ?
C16 C15 C14 111.2(3) . . ?
C16 C15 H15 108.7 . . ?
C16 C15 C17 111.1(3) . . ?
C17 C15 H15 108.7 . . ?
O5 C22 H22A 108.7 . . ?
O5 C22 H22B 108.7 . . ?
O5 C22 C23 114.4(3) . . ?
H22A C22 H22B 107.6 . . ?
C23 C22 H22A 108.7 . . ?
C23 C22 H22B 108.7 . . ?
C18 C19 H19 108.7 . . ?
C18 C19 C21 107.7(3) . . ?
C18 C19 C20 111.7(3) . . ?
C21 C19 H19 108.7 . . ?
C20 C19 H19 108.7 . . ?
C20 C19 C21 111.3(4) . . ?
C22 C23 H23 108.2 . . ?
C22 C23 C24 107.7(3) . . ?
C24 C23 H23 108.2 . . ?
C25 C23 C22 111.4(4) . . ?
C25 C23 H23 108.2 . . ?
C25 C23 C24 113.0(4) . . ?
C19 C21 H21A 109.5 . . ?
C19 C21 H21B 109.5 . . ?
C19 C21 H21C 109.5 . . ?
H21A C21 H21B 109.5 . . ?
H21A C21 H21C 109.5 . . ?
H21B C21 H21C 109.5 . . ?
C15 C16 H16A 109.5 . . ?
C15 C16 H16B 109.5 . . ?
C15 C16 H16C 109.5 . . ?
H16A C16 H16B 109.5 . . ?
H16A C16 H16C 109.5 . . ?
H16B C16 H16C 109.5 . . ?
C19 C20 H20A 109.5 . . ?
C19 C20 H20B 109.5 . . ?
C19 C20 H20C 109.5 . . ?
H20A C20 H20B 109.5 . . ?
H20A C20 H20C 109.5 . . ?
H20B C20 H20C 109.5 . . ?
C15 C17 H17A 109.5 . . ?
C15 C17 H17B 109.5 . . ?
C15 C17 H17C 109.5 . . ?
H17A C17 H17B 109.5 . . ?
H17A C17 H17C 109.5 . . ?
H17B C17 H17C 109.5 . . ?
C23 C24 H24A 109.5 . . ?
C23 C24 H24B 109.5 . . ?
C23 C24 H24C 109.5 . . ?
H24A C24 H24B 109.5 . . ?
H24A C24 H24C 109.5 . . ?
H24B C24 H24C 109.5 . . ?
C23 C25 H25A 109.5 . . ?
C23 C25 H25B 109.5 . . ?
C23 C25 H25C 109.5 . . ?
H25A C25 H25B 109.5 . . ?
H25A C25 H25C 109.5 . . ?
H25B C25 H25C 109.5 . . ?

loop_
_geom_bond_atom_site_label_1
_geom_bond_atom_site_label_2
_geom_bond_distance
_geom_bond_site_symmetry_2
_geom_bond_publ_flag
I1 C4 2.084(3) . ?
Se1 N3 1.784(3) . ?
Se1 N4 1.796(3) . ?
F3 C1 1.356(4) . ?
O2 C14 1.437(4) . ?
O2 C9 1.372(4) . ?
F1 C5 1.344(4) . ?
O3 C11 1.369(4) . ?
O3 C18 1.434(4) . ?
F2 C6 1.341(4) . ?
O5 C28 1.363(4) . ?
O5 C22 1.438(4) . ?
N2 H2 0.8973 . ?
N2 C12 1.415(4) . ?
N2 C26 1.345(4) . ?
O4 C26 1.225(4) . ?
N1 H1 0.9251 . ?
N1 C8 1.416(4) . ?
N1 C7 1.339(4) . ?
N3 C31 1.316(4) . ?
C12 C13 1.393(4) . ?
C12 C11 1.402(4) . ?
O1 C7 1.212(4) . ?
C4 C3 1.394(5) . ?
C4 C5 1.381(5) . ?
C3 H3 0.9500 . ?
C3 C2 1.388(5) . ?
C31 C32 1.424(4) . ?
C31 C30 1.438(5) . ?
C13 H13 0.9500 . ?
C13 C8 1.390(4) . ?
C32 H32 0.9500 . ?
C32 C27 1.361(4) . ?
C11 C10 1.388(4) . ?
C27 C26 1.511(4) . ?
C27 C28 1.459(4) . ?
C8 C9 1.397(4) . ?
C14 H14A 0.9900 . ?
C14 H14B 0.9900 . ?
C14 C15 1.514(4) . ?
C10 H10 0.9500 . ?
C10 C9 1.385(4) . ?
C2 C1 1.390(5) . ?
C2 C7 1.516(5) . ?
C28 C29 1.354(5) . ?
N4 C30 1.335(4) . ?
C29 H29 0.9500 . ?
C29 C30 1.415(5) . ?
C1 C6 1.368(5) . ?
C6 C5 1.373(5) . ?
C18 H18A 0.9900 . ?
C18 H18B 0.9900 . ?
C18 C19 1.513(5) . ?
C15 H15 1.0000 . ?
C15 C16 1.514(5) . ?
C15 C17 1.529(5) . ?
C22 H22A 0.9900 . ?
C22 H22B 0.9900 . ?
C22 C23 1.512(5) . ?
C19 H19 1.0000 . ?
C19 C21 1.535(5) . ?
C19 C20 1.515(6) . ?
C23 H23 1.0000 . ?
C23 C24 1.531(6) . ?
C23 C25 1.506(6) . ?
C21 H21A 0.9800 . ?
C21 H21B 0.9800 . ?
C21 H21C 0.9800 . ?
C16 H16A 0.9800 . ?
C16 H16B 0.9800 . ?
C16 H16C 0.9800 . ?
C20 H20A 0.9800 . ?
C20 H20B 0.9800 . ?
C20 H20C 0.9800 . ?
C17 H17A 0.9800 . ?
C17 H17B 0.9800 . ?
C17 H17C 0.9800 . ?
C24 H24A 0.9800 . ?
C24 H24B 0.9800 . ?
C24 H24C 0.9800 . ?
C25 H25A 0.9800 . ?
C25 H25B 0.9800 . ?
C25 H25C 0.9800 . ?

loop_
_geom_torsion_atom_site_label_1
_geom_torsion_atom_site_label_2
_geom_torsion_atom_site_label_3
_geom_torsion_atom_site_label_4
_geom_torsion
_geom_torsion_site_symmetry_1
_geom_torsion_site_symmetry_2
_geom_torsion_site_symmetry_3
_geom_torsion_site_symmetry_4
_geom_torsion_publ_flag
I1 C4 C3 C2 176.8(3) . . . . ?
I1 C4 C5 F1 3.6(5) . . . . ?
I1 C4 C5 C6 -176.7(3) . . . . ?
Se1 N3 C31 C32 -178.7(3) . . . . ?
Se1 N3 C31 C30 0.8(4) . . . . ?
Se1 N4 C30 C31 1.1(4) . . . . ?
Se1 N4 C30 C29 -178.2(3) . . . . ?
F3 C1 C6 F2 -1.4(6) . . . . ?
F3 C1 C6 C5 179.1(3) . . . . ?
O2 C14 C15 C16 62.7(4) . . . . ?
O2 C14 C15 C17 -174.9(3) . . . . ?
O3 C11 C10 C9 -179.0(3) . . . . ?
O3 C18 C19 C21 177.2(3) . . . . ?
O3 C18 C19 C20 -60.4(4) . . . . ?
F2 C6 C5 F1 -0.4(6) . . . . ?
F2 C6 C5 C4 179.9(4) . . . . ?
O5 C28 C29 C30 -178.3(3) . . . . ?
O5 C22 C23 C24 -177.4(3) . . . . ?
O5 C22 C23 C25 58.1(4) . . . . ?
N2 C12 C13 C8 178.2(3) . . . . ?
N2 C12 C11 O3 1.3(4) . . . . ?
N2 C12 C11 C10 -179.0(3) . . . . ?
N1 C8 C9 O2 0.2(4) . . . . ?
N1 C8 C9 C10 -179.7(3) . . . . ?
N3 Se1 N4 C30 -0.6(3) . . . . ?
N3 C31 C32 C27 -179.5(3) . . . . ?
N3 C31 C30 N4 -1.4(5) . . . . ?
N3 C31 C30 C29 178.0(3) . . . . ?
C12 N2 C26 O4 1.6(6) . . . . ?
C12 N2 C26 C27 -174.6(3) . . . . ?
C12 C13 C8 N1 -179.8(3) . . . . ?
C12 C13 C8 C9 -0.2(5) . . . . ?
C12 C11 C10 C9 1.4(5) . . . . ?
C4 C3 C2 C1 0.3(5) . . . . ?
C4 C3 C2 C7 -179.7(3) . . . . ?
C3 C4 C5 F1 -178.2(3) . . . . ?
C3 C4 C5 C6 1.5(6) . . . . ?
C3 C2 C1 F3 -178.9(3) . . . . ?
C3 C2 C1 C6 0.7(5) . . . . ?
C3 C2 C7 N1 -179.4(3) . . . . ?
C3 C2 C7 O1 0.3(6) . . . . ?
C31 C32 C27 C26 -177.4(3) . . . . ?
C31 C32 C27 C28 1.7(5) . . . . ?
C13 C12 C11 O3 179.4(3) . . . . ?
C13 C12 C11 C10 -0.9(5) . . . . ?
C13 C8 C9 O2 -179.4(3) . . . . ?
C13 C8 C9 C10 0.7(5) . . . . ?
C32 C31 C30 N4 178.1(3) . . . . ?
C32 C31 C30 C29 -2.5(5) . . . . ?
C32 C27 C26 N2 156.7(3) . . . . ?
C32 C27 C26 O4 -19.6(5) . . . . ?
C32 C27 C28 O5 176.9(3) . . . . ?
C32 C27 C28 C29 -3.1(5) . . . . ?
C11 O3 C18 C19 166.7(3) . . . . ?
C11 C12 C13 C8 0.3(5) . . . . ?
C11 C10 C9 O2 178.8(3) . . . . ?
C11 C10 C9 C8 -1.3(5) . . . . ?
C27 C28 C29 C30 1.7(5) . . . . ?
C8 N1 C7 O1 0.4(7) . . . . ?
C8 N1 C7 C2 -179.8(3) . . . . ?
C14 O2 C9 C8 174.1(3) . . . . ?
C14 O2 C9 C10 -6.0(5) . . . . ?
C9 O2 C14 C15 -173.2(3) . . . . ?
C26 N2 C12 C13 3.9(5) . . . . ?
C26 N2 C12 C11 -178.1(3) . . . . ?
C26 C27 C28 O5 -4.2(5) . . . . ?
C26 C27 C28 C29 175.8(3) . . . . ?
C2 C1 C6 F2 178.9(4) . . . . ?
C2 C1 C6 C5 -0.6(6) . . . . ?
C28 O5 C22 C23 72.1(4) . . . . ?
C28 C27 C26 N2 -22.3(5) . . . . ?
C28 C27 C26 O4 161.4(4) . . . . ?
C28 C29 C30 C31 1.1(5) . . . . ?
C28 C29 C30 N4 -179.6(4) . . . . ?
N4 Se1 N3 C31 -0.1(3) . . . . ?
C30 C31 C32 C27 1.1(5) . . . . ?
C1 C2 C7 N1 0.5(6) . . . . ?
C1 C2 C7 O1 -179.7(4) . . . . ?
C1 C6 C5 F1 179.2(3) . . . . ?
C1 C6 C5 C4 -0.5(6) . . . . ?
C5 C4 C3 C2 -1.4(5) . . . . ?
C18 O3 C11 C12 -166.1(3) . . . . ?
C18 O3 C11 C10 14.3(5) . . . . ?
C7 N1 C8 C13 -2.9(6) . . . . ?
C7 N1 C8 C9 177.5(3) . . . . ?
C7 C2 C1 F3 1.1(6) . . . . ?
C7 C2 C1 C6 -179.3(4) . . . . ?
C22 O5 C28 C27 -174.2(3) . . . . ?
C22 O5 C28 C29 5.8(5) . . . . ?
